data_1534466
loop_
_publ_author_name
'Genkina, E.A.'
'Maximov, B.A.'
'Dem'yanets, L.N.'
'Mamin, B.F.'

_publ_section_title
;
 Synthesis and atomic structure of Er13 Ge6 O31 (O H)
;
_journal_name_full Kristallografiya
_journal_page_first 642
_journal_page_last 646
_journal_volume 35
_journal_year 1990
_chemical_formula_sum 'Er13 Ge6 H O32'
_chemical_name_systematic 'Er13 Ge6 O31 (O H)'
_space_group_IT_number 146
_symmetry_space_group_name_Hall 'R 3'
_symmetry_space_group_name_H-M 'R 3 :H'
_cell_angle_alpha 90
_cell_angle_beta 90
_cell_angle_gamma 120
_cell_formula_units_Z 3
_cell_length_a 15.617
_cell_length_b 15.617
_cell_length_c 9.398
_cell_volume 1985.004
_citation_journal_id_ASTM KRISAJ
_cod_data_source_file Genkina_KRISAJ_1990_997.cif
_cod_data_source_block H1Er13Ge6O32
_cod_original_cell_volume 1985.003
_cod_original_formula_sum 'H1 Er13 Ge6 O32'
_cod_database_code 1534466

loop_
_symmetry_equiv_pos_as_xyz
x,y,z
-y,x-y,z
-x+y,-x,z
x+2/3,y+1/3,z+1/3
-y+2/3,x-y+1/3,z+1/3
-x+y+2/3,-x+1/3,z+1/3
x+1/3,y+2/3,z+2/3
-y+1/3,x-y+2/3,z+2/3
-x+y+1/3,-x+2/3,z+2/3

loop_
_atom_site_label
_atom_site_type_symbol
_atom_site_fract_x
_atom_site_fract_y
_atom_site_fract_z
_atom_site_occupancy
_atom_site_U_iso_or_equiv
O10 O-2 0.116 0.974 0.896 1 0.0
Er5 Er+3 0.1464 0.9997 0.6747 1 0.0
Ge2 Ge+4 0.6873 0.5871 0.6575 1 0.0
O1 O-2 0.005 0.708 0.307 1 0.0
O5 O-2 0.769 0.157 0.055 1 0.0
Ge1 Ge+4 0.3127 0.4103 0.344 1 0.0
Er3 Er+3 0.2525 0.8395 0.6869 1 0.0
Er1 Er+3 0 0 0.0297 1 0.0
O3 O-2 0.941 0.801 0.548 1 0.0
O6 O-2 0.231 0.838 0.939 1 0.0
O4 O-2 0.052 0.196 0.45 1 0.0
Er4 Er+3 0.8542 0.0016 0.3248 1 0.0
Er2 Er+3 0.747 0.1608 0.3114 1 0.0
O12 O-2 0 0 0.647 1 0.0
O9 O-2 0.879 0.028 0.096 1 0.0
O2 O-2 0.994 0.286 0.707 1 0.0
O7 O-2 0.581 0.83 0.494 1 0.0
O11 O-2 0 0 0.304 1 0.0
O8 O-2 0.424 0.166 0.499 1 0.0
